data_2002256
loop_
_publ_author_name
'Schweizer, M'
'Mueller-Buschbaum, Hk'

_publ_section_title 'Zur Kenntnis von Be4 Pr9 O20'
_journal_name_full
;
Zeitschrift fuer Anorganische und Allgemeine Chemie
;
_journal_page_first 173
_journal_page_last 178
_journal_paper_doi 10.1002/zaac.19814821121
_journal_volume 482
_journal_year 1981
_chemical_formula_structural 'Be4 Pr9 O20'
_chemical_formula_sum 'Be4 O20 Pr9'
_chemical_name_systematic 'Tetraberyllium nonapraseodymium oxide'
_space_group_IT_number 33
_symmetry_cell_setting orthorhombic
_symmetry_Int_Tables_number 33
_symmetry_space_group_name_Hall 'P 2c -2n'
_symmetry_space_group_name_H-M 'P n a 21'
_cell_angle_alpha 90
_cell_angle_beta 90
_cell_angle_gamma 90
_cell_formula_units_Z 1
_cell_length_a 9.541
_cell_length_b 6.557
_cell_length_c 7.227
_cell_volume 452.1
_refine_ls_R_factor_all 0.052
_cod_database_code 2002256

loop_
_symmetry_equiv_pos_as_xyz
x,y,z
-x,-y,1/2+z
1/2-x,1/2+y,1/2+z
1/2+x,1/2-y,z

loop_
_atom_site_label
_atom_site_type_symbol
_atom_site_symmetry_multiplicity
_atom_site_Wyckoff_symbol
_atom_site_fract_x
_atom_site_fract_y
_atom_site_fract_z
_atom_site_occupancy
_atom_site_attached_hydrogens
_atom_site_calc_flag
Be1 Be2+ 4 a 0.1059 0.8061 0.508 1. 0 d
Pr1 Pr4+ 4 a 0.177 0.0852 0.25 0.625 0 d
Pr2 Pr4+ 4 a 0.3328 0.5724 0.2992 0.625 0 d
Pr3 Pr4+ 4 a 0.0255 0.5986 0.0165 1. 0 d
O1 O2- 4 a 0.495 0.522 0.005 1. 0 d
O2 O2- 4 a 0.275 0.833 0.014 1. 0 d
O3 O2- 4 a 0.431 0.187 0.197 1. 0 d
O4 O2- 4 a 0.067 0.701 0.319 1. 0 d
O5 O2- 4 a 0.226 0.365 0.039 1. 0 d

loop_
_atom_type_symbol
_atom_type_oxidation_number
Be2+ 2.000
Pr4+ 3.560
O2- -2.000
